data_4115133
loop_
_publ_author_name
'Myunghyun Paik Suh'
'Jung Woo Ko'
'Hye Jin Choi'

_publ_section_title
;
 A Metal-Organic Bilayer Open Framework with a Dynamic Component:
 Single-Crystal-to-Single-Crystal Transformations
;
_journal_name_full 'Journal of the American Chemical Society'
_journal_page_first 10976
_journal_page_last 10977
_journal_paper_doi 10.1021/ja017560y
_journal_volume 124
_journal_year 2002
_chemical_formula_sum 'C57 H114 N15 Ni3 O27'
_chemical_formula_weight 1617.76
_chemical_name_systematic
; 
 ? 
;
_space_group_IT_number 2
_symmetry_cell_setting triclinic
_symmetry_space_group_name_Hall '-P 1'
_symmetry_space_group_name_H-M 'P -1'
_atom_sites_solution_hydrogens geom
_atom_sites_solution_primary direct
_atom_sites_solution_secondary difmap
_audit_creation_method SHELXL-97
_cell_angle_alpha 70.322(4)
_cell_angle_beta 68.554(5)
_cell_angle_gamma 76.193(5)
_cell_formula_units_Z 2
_cell_length_a 16.4200(10)
_cell_length_b 19.817(2)
_cell_length_c 20.439(2)
_cell_measurement_temperature 293(2)
_cell_volume 5777.9(9)
_computing_structure_refinement 'SHELXL-97 (Sheldrick, 1997)'
_computing_structure_solution 'SHELXS-97 (Sheldrick, 1990)'
_diffrn_ambient_temperature 293(2)
_diffrn_measured_fraction_theta_full 0.838
_diffrn_measured_fraction_theta_max 0.838
_diffrn_radiation_monochromator graphite
_diffrn_radiation_source 'fine-focus sealed tube'
_diffrn_radiation_type MoK\a
_diffrn_radiation_wavelength 0.71073
_diffrn_reflns_av_R_equivalents 0.1661
_diffrn_reflns_av_sigmaI/netI 0.2444
_diffrn_reflns_limit_h_max 18
_diffrn_reflns_limit_h_min -20
_diffrn_reflns_limit_k_max 25
_diffrn_reflns_limit_k_min -24
_diffrn_reflns_limit_l_max 25
_diffrn_reflns_limit_l_min -23
_diffrn_reflns_number 33000
_diffrn_reflns_theta_full 27.95
_diffrn_reflns_theta_max 27.95
_diffrn_reflns_theta_min 4.67
_exptl_absorpt_coefficient_mu 0.540
_exptl_crystal_density_diffrn 0.930
_exptl_crystal_F_000 1722
_refine_diff_density_max 0.721
_refine_diff_density_min -0.592
_refine_diff_density_rms 0.099
_refine_ls_extinction_coef 0.010(2)
_refine_ls_extinction_expression Fc^*^=kFc[1+0.001xFc^2^\l^3^/sin(2\q)]^-1/4^
_refine_ls_extinction_method SHELXL
_refine_ls_goodness_of_fit_ref 1.304
_refine_ls_hydrogen_treatment mixed
_refine_ls_matrix_type full
_refine_ls_number_parameters 845
_refine_ls_number_reflns 23278
_refine_ls_number_restraints 0
_refine_ls_restrained_S_all 1.304
_refine_ls_R_factor_all 0.3566
_refine_ls_R_factor_gt 0.1839
_refine_ls_shift/su_max 0.080
_refine_ls_shift/su_mean 0.006
_refine_ls_structure_factor_coef Fsqd
_refine_ls_weighting_details 'calc w=1/[\s^2^(Fo^2^)+(0.2000P)^2^+0.0000P] where P=(Fo^2^+2Fc^2^)/3'
_refine_ls_weighting_scheme calc
_refine_ls_wR_factor_gt 0.4194
_refine_ls_wR_factor_ref 0.5211
_reflns_number_gt 8092
_reflns_number_total 23278
_reflns_threshold_expression >2sigma(I)
_cod_data_source_file ja017560y_s2_3.cif
_cod_data_source_block '[Ni2(C26H52N10)]3[BTC]4.30H2O'
_cod_database_code 4115133

loop_
_symmetry_equiv_pos_as_xyz
'x, y, z'
'-x, -y, -z'

loop_
_atom_site_label
_atom_site_type_symbol
_atom_site_fract_x
_atom_site_fract_y
_atom_site_fract_z
_atom_site_U_iso_or_equiv
_atom_site_adp_type
_atom_site_occupancy
_atom_site_symmetry_multiplicity
_atom_site_calc_flag
_atom_site_refinement_flags
NiA Ni 0.23187(8) 0.92074(8) 0.32191(9) 0.0681(5) Uani 1 1 d .
N1A N 0.1825(8) 0.8901(7) 0.1916(7) 0.093(3) Uani 1 1 d .
N2A N 0.2797(6) 0.9537(6) 0.2114(7) 0.092(3) Uani 1 1 d .
H2A H 0.3264 0.9206 0.1972 0.110 Uiso 1 1 calc R
N3A N 0.2981(6) 0.9965(6) 0.3190(7) 0.094(4) Uani 1 1 d .
H3A H 0.2584 1.0368 0.3236 0.113 Uiso 1 1 calc R
N4A N 0.1783(6) 0.8894(6) 0.4335(6) 0.088(3) Uani 1 1 d .
H4A H 0.1320 0.9236 0.4455 0.105 Uiso 1 1 calc R
N5A N 0.1648(6) 0.8470(6) 0.3213(6) 0.078(3) Uani 1 1 d .
H5A H 0.2034 0.8063 0.3158 0.093 Uiso 1 1 calc R
C1A C 0.3543(9) 0.8652(12) 0.0324(12) 0.134(7) Uani 1 1 d .
H1A H 0.3989 0.8612 0.0518 0.161 Uiso 1 1 calc R
C2A C 0.2060(11) 0.8539(13) 0.0505(11) 0.140(8) Uani 1 1 d .
H2A1 H 0.1505 0.8416 0.0806 0.168 Uiso 1 1 calc R
C3A C 0.2660(10) 0.8498(8) 0.0831(9) 0.101(4) Uani 1 1 d .
C4A C 0.2418(10) 0.8307(9) 0.1656(7) 0.104(5) Uani 1 1 d .
H4A1 H 0.2134 0.7872 0.1878 0.125 Uiso 1 1 calc R
H4A2 H 0.2948 0.8216 0.1795 0.125 Uiso 1 1 calc R
C5A C 0.2162(9) 0.9581(10) 0.1738(7) 0.102(5) Uani 1 1 d .
H5A1 H 0.1668 0.9946 0.1866 0.122 Uiso 1 1 calc R
H5A2 H 0.2447 0.9738 0.1214 0.122 Uiso 1 1 calc R
C6A C 0.3145(10) 1.0233(9) 0.1910(10) 0.121(6) Uani 1 1 d .
H6A1 H 0.2664 1.0628 0.1939 0.146 Uiso 1 1 calc R
H6A2 H 0.3548 1.0331 0.1414 0.146 Uiso 1 1 calc R
C7A C 0.3630(8) 1.0154(8) 0.2455(9) 0.104(5) Uani 1 1 d .
H7A1 H 0.4130 0.9776 0.2408 0.125 Uiso 1 1 calc R
H7A2 H 0.3842 1.0604 0.2366 0.125 Uiso 1 1 calc R
C8A C 0.3411(9) 0.9784(8) 0.3771(12) 0.120(7) Uani 1 1 d .
H8A1 H 0.3647 1.0203 0.3736 0.144 Uiso 1 1 calc R
H8A2 H 0.3896 0.9397 0.3700 0.144 Uiso 1 1 calc R
C9A C 0.2735(10) 0.9546(11) 0.4531(10) 0.118(6) Uani 1 1 d .
H9A1 H 0.3002 0.9521 0.4893 0.142 Uiso 1 1 calc R
H9A2 H 0.2234 0.9923 0.4569 0.142 Uiso 1 1 calc R
C10A C 0.2406(9) 0.8869(10) 0.4730(8) 0.103(5) Uani 1 1 d .
H10A H 0.2104 0.8733 0.5252 0.123 Uiso 1 1 calc R
H10B H 0.2901 0.8498 0.4626 0.123 Uiso 1 1 calc R
C11A C 0.1404(9) 0.8205(9) 0.4537(8) 0.097(4) Uani 1 1 d .
H11A H 0.0971 0.8127 0.5020 0.116 Uiso 1 1 calc R
H11B H 0.1867 0.7796 0.4538 0.116 Uiso 1 1 calc R
C12A C 0.0971(7) 0.8286(9) 0.3963(8) 0.094(4) Uani 1 1 d .
H12A H 0.0755 0.7839 0.4049 0.113 Uiso 1 1 calc R
H12B H 0.0473 0.8667 0.3995 0.113 Uiso 1 1 calc R
C13A C 0.1235(7) 0.8692(8) 0.2653(8) 0.078(4) Uani 1 1 d .
H13A H 0.0781 0.9096 0.2736 0.094 Uiso 1 1 calc R
H13B H 0.0946 0.8297 0.2697 0.094 Uiso 1 1 calc R
NiB Ni 0.73117(8) 0.42156(8) 0.32491(10) 0.0717(5) Uani 1 1 d .
N1B N 0.8711(8) 0.5211(8) 0.1850(10) 0.123(5) Uani 1 1 d .
N2B N 0.8426(6) 0.4603(6) 0.3166(7) 0.079(3) Uani 1 1 d .
H2B H 0.8902 0.4260 0.3087 0.095 Uiso 1 1 calc R
N3B N 0.7065(7) 0.3983(7) 0.4348(6) 0.098(4) Uani 1 1 d .
H3B H 0.6648 0.4342 0.4497 0.118 Uiso 1 1 calc R
N4B N 0.6200(6) 0.3841(6) 0.3379(7) 0.082(3) Uani 1 1 d .
H4B H 0.5740 0.4188 0.3490 0.098 Uiso 1 1 calc R
N5B N 0.7559(8) 0.4468(8) 0.2135(8) 0.112(4) Uani 1 1 d .
H5B H 0.7976 0.4115 0.1974 0.134 Uiso 1 1 calc R
C1B C 0.994(2) 0.5514(18) 0.023(2) 0.249(18) Uani 1 1 d .
H1B H 0.9883 0.5931 0.0367 0.298 Uiso 1 1 calc R
C2B C 0.9786(17) 0.4414(19) 0.051(2) 0.252(19) Uani 1 1 d .
H2B1 H 0.9614 0.3976 0.0834 0.303 Uiso 1 1 calc R
C3B C 0.9764(19) 0.492(2) 0.077(2) 0.223(19) Uani 1 1 d .
C4B C 0.9516(11) 0.4700(12) 0.1553(12) 0.136(7) Uani 1 1 d .
H4B1 H 1.0001 0.4718 0.1708 0.164 Uiso 1 1 calc R
H4B2 H 0.9377 0.4208 0.1741 0.164 Uiso 1 1 calc R
C5B C 0.8600(8) 0.5269(9) 0.2576(11) 0.104(5) Uani 1 1 d .
H5B1 H 0.9130 0.5419 0.2559 0.124 Uiso 1 1 calc R
H5B2 H 0.8115 0.5645 0.2689 0.124 Uiso 1 1 calc R
C6B C 0.8254(9) 0.4707(9) 0.3847(11) 0.103(5) Uani 1 1 d .
H6B1 H 0.7827 0.5135 0.3894 0.124 Uiso 1 1 calc R
H6B2 H 0.8793 0.4781 0.3890 0.124 Uiso 1 1 calc R
C7B C 0.7904(10) 0.4072(10) 0.4437(9) 0.106(5) Uani 1 1 d .
H7B1 H 0.7782 0.4146 0.4911 0.127 Uiso 1 1 calc R
H7B2 H 0.8331 0.3643 0.4401 0.127 Uiso 1 1 calc R
C8B C 0.6690(10) 0.3293(10) 0.4777(10) 0.130(7) Uani 1 1 d .
H8B1 H 0.7126 0.2893 0.4649 0.156 Uiso 1 1 calc R
H8B2 H 0.6567 0.3234 0.5294 0.156 Uiso 1 1 calc R
C9B C 0.5895(8) 0.3266(10) 0.4652(11) 0.137(8) Uani 1 1 d .
H9B1 H 0.5496 0.3702 0.4719 0.165 Uiso 1 1 calc R
H9B2 H 0.5618 0.2861 0.5026 0.165 Uiso 1 1 calc R
C10B C 0.5990(9) 0.3192(9) 0.3913(11) 0.101(5) Uani 1 1 d .
H10C H 0.6452 0.2801 0.3800 0.122 Uiso 1 1 calc R
H10D H 0.5442 0.3080 0.3922 0.122 Uiso 1 1 calc R
C11B C 0.6272(8) 0.3783(9) 0.2670(12) 0.115(6) Uani 1 1 d .
H11C H 0.5687 0.3794 0.2651 0.138 Uiso 1 1 calc R
H11D H 0.6611 0.3323 0.2606 0.138 Uiso 1 1 calc R
C12B C 0.6705(10) 0.4382(13) 0.2067(10) 0.133(8) Uani 1 1 d .
H12C H 0.6306 0.4830 0.2071 0.160 Uiso 1 1 calc R
H12D H 0.6825 0.4287 0.1602 0.160 Uiso 1 1 calc R
C13B C 0.7922(12) 0.5174(12) 0.1722(11) 0.152(8) Uani 1 1 d .
H13C H 0.8046 0.5248 0.1203 0.182 Uiso 1 1 calc R
H13D H 0.7475 0.5564 0.1863 0.182 Uiso 1 1 calc R
NiC Ni 0.73543(8) -0.07650(8) 0.31448(9) 0.0693(5) Uani 1 1 d .
N1C N 0.6459(7) 0.0153(6) 0.1841(7) 0.080(3) Uani 1 1 d .
N2C N 0.6245(5) -0.0031(6) 0.3129(5) 0.071(3) Uani 1 1 d .
H2C H 0.6394 0.0408 0.3058 0.085 Uiso 1 1 calc R
N3C N 0.6854(6) -0.1030(6) 0.4256(6) 0.080(3) Uani 1 1 d .
H3C H 0.6600 -0.1440 0.4407 0.096 Uiso 1 1 calc R
N4C N 0.8453(6) -0.1538(6) 0.3155(6) 0.080(3) Uani 1 1 d .
H4C H 0.8287 -0.1976 0.3247 0.096 Uiso 1 1 calc R
N5C N 0.7842(5) -0.0549(5) 0.2031(6) 0.084(3) Uani 1 1 d .
H5C H 0.8088 -0.0132 0.1858 0.101 Uiso 1 1 calc R
C1C C 0.6271(11) 0.1154(14) 0.0405(10) 0.142(8) Uani 1 1 d .
H1C H 0.5711 0.1044 0.0707 0.170 Uiso 1 1 calc R
C2C C 0.7785(11) 0.1243(12) 0.0266(9) 0.121(6) Uani 1 1 d .
H2C1 H 0.8238 0.1186 0.0459 0.146 Uiso 1 1 calc R
C3C C 0.6943(11) 0.1118(8) 0.0718(11) 0.109(5) Uani 1 1 d .
C4C C 0.6669(11) 0.0877(10) 0.1521(8) 0.102(5) Uani 1 1 d .
H4C1 H 0.7139 0.0920 0.1680 0.123 Uiso 1 1 calc R
H4C2 H 0.6155 0.1202 0.1707 0.123 Uiso 1 1 calc R
C5C C 0.5884(7) 0.0045(8) 0.2539(8) 0.085(4) Uani 1 1 d .
H5C1 H 0.5622 -0.0388 0.2656 0.103 Uiso 1 1 calc R
H5C2 H 0.5412 0.0447 0.2544 0.103 Uiso 1 1 calc R
C6C C 0.5598(7) -0.0238(9) 0.3908(8) 0.096(5) Uani 1 1 d .
H6C1 H 0.5141 0.0164 0.3995 0.116 Uiso 1 1 calc R
H6C2 H 0.5320 -0.0649 0.3978 0.116 Uiso 1 1 calc R
C7C C 0.6135(8) -0.0427(8) 0.4417(7) 0.088(4) Uani 1 1 d .
H7C1 H 0.6391 -0.0007 0.4355 0.106 Uiso 1 1 calc R
H7C2 H 0.5760 -0.0573 0.4919 0.106 Uiso 1 1 calc R
C8C C 0.7447(10) -0.1147(10) 0.4637(8) 0.106(5) Uani 1 1 d .
H8C1 H 0.7139 -0.1265 0.5159 0.127 Uiso 1 1 calc R
H8C2 H 0.7713 -0.0712 0.4501 0.127 Uiso 1 1 calc R
C9C C 0.8204(10) -0.1802(10) 0.4449(11) 0.123(6) Uani 1 1 d .
H9C1 H 0.8519 -0.1965 0.4805 0.147 Uiso 1 1 calc R
H9C2 H 0.7927 -0.2203 0.4491 0.147 Uiso 1 1 calc R
C10C C 0.8869(8) -0.1592(8) 0.3676(10) 0.101(5) Uani 1 1 d .
H10E H 0.9057 -0.1132 0.3588 0.122 Uiso 1 1 calc R
H10F H 0.9385 -0.1955 0.3632 0.122 Uiso 1 1 calc R
C11C C 0.9070(8) -0.1350(9) 0.2394(10) 0.106(5) Uani 1 1 d .
H11E H 0.9363 -0.0948 0.2322 0.127 Uiso 1 1 calc R
H11F H 0.9517 -0.1759 0.2316 0.127 Uiso 1 1 calc R
C12C C 0.8583(8) -0.1154(10) 0.1870(9) 0.110(5) Uani 1 1 d .
H12E H 0.8340 -0.1571 0.1906 0.132 Uiso 1 1 calc R
H12F H 0.8977 -0.0997 0.1376 0.132 Uiso 1 1 calc R
C13C C 0.7134(8) -0.0431(8) 0.1677(7) 0.084(4) Uani 1 1 d .
H13E H 0.7405 -0.0328 0.1151 0.101 Uiso 1 1 calc R
H13F H 0.6868 -0.0871 0.1845 0.101 Uiso 1 1 calc R
O1 O 0.6598(4) -0.1538(4) 0.3174(5) 0.073(2) Uani 1 1 d .
O2 O 0.7323(6) -0.2601(6) 0.3559(9) 0.164(6) Uani 1 1 d .
O3 O 0.3485(4) 0.8455(4) 0.3244(5) 0.081(2) Uani 1 1 d .
O4 O 0.3197(5) 0.7457(5) 0.3136(6) 0.105(3) Uani 1 1 d .
O5 O 0.6611(4) 0.5274(4) 0.3254(5) 0.072(2) Uani 1 1 d .
O6 O 0.5212(5) 0.5212(5) 0.3459(6) 0.104(3) Uani 1 1 d .
O7 O 0.1123(4) 0.9979(5) 0.3196(5) 0.078(2) Uani 1 1 d .
O8 O 0.1431(7) 1.0916(6) 0.3335(11) 0.192(8) Uani 1 1 d .
O9 O 0.8021(4) 0.3182(4) 0.3188(6) 0.095(3) Uani 1 1 d .
O10 O 0.9356(6) 0.3178(5) 0.3162(7) 0.119(4) Uani 1 1 d .
O11 O 0.8116(5) 0.0019(5) 0.3102(5) 0.085(3) Uani 1 1 d .
O12 O 0.7190(5) 0.1047(5) 0.3027(7) 0.110(4) Uani 1 1 d .
C1 C 0.6704(6) -0.2198(8) 0.3306(7) 0.071(3) Uani 1 1 d .
C2 C 0.3680(7) 0.7800(6) 0.3218(8) 0.077(3) Uani 1 1 d .
C3 C 0.5819(5) 0.5536(6) 0.3367(7) 0.074(4) Uani 1 1 d .
C4 C 0.6041(6) 0.7421(6) 0.3315(6) 0.064(3) Uani 1 1 d .
C5 C 0.5197(6) 0.7781(6) 0.3274(6) 0.060(3) Uani 1 1 d .
H5 H 0.5056 0.8269 0.3256 0.072 Uiso 1 1 calc R
C6 C 0.4596(6) 0.7431(6) 0.3260(6) 0.058(3) Uani 1 1 d .
C7 C 0.4798(5) 0.6718(6) 0.3282(6) 0.063(3) Uani 1 1 d .
H7 H 0.4375 0.6488 0.3266 0.075 Uiso 1 1 calc R
C8 C 0.5587(6) 0.6324(6) 0.3324(7) 0.069(3) Uani 1 1 d .
C9 C 0.6240(7) 0.6702(6) 0.3342(7) 0.068(3) Uani 1 1 d .
H9 H 0.6788 0.6455 0.3372 0.081 Uiso 1 1 calc R
C10 C 0.0907(7) 1.0609(8) 0.3275(8) 0.084(4) Uani 1 1 d .
C11 C 0.8768(7) 0.2869(6) 0.3183(8) 0.083(4) Uani 1 1 d .
C12 C 0.7897(7) 0.0655(6) 0.3097(7) 0.070(3) Uani 1 1 d .
C13 C 0.8984(6) 0.2100(5) 0.3176(7) 0.066(3) Uani 1 1 d .
C14 C 0.8408(6) 0.1744(6) 0.3140(6) 0.060(3) Uani 1 1 d .
H14 H 0.7856 0.1991 0.3122 0.072 Uiso 1 1 calc R
C15 C 0.8593(5) 0.1034(6) 0.3128(6) 0.061(3) Uani 1 1 d .
C16 C 0.9407(6) 0.0660(6) 0.3173(7) 0.068(3) Uani 1 1 d .
H16 H 0.9549 0.0182 0.3153 0.081 Uiso 1 1 calc R
C17 C 1.0013(6) 0.0987(6) 0.3249(7) 0.073(3) Uani 1 1 d .
C18 C 0.9807(4) 0.1720(4) 0.3205(4) 0.067(3) Uani 1 1 d .
H18 H 1.0233 0.1964 0.3195 0.081 Uiso 1 1 calc R
OW1 O 0.4192(4) 0.4908(4) 0.4917(4) 0.38(2) Uani 1 1 d R
OW2 O -0.0008(4) 0.0589(4) 0.1252(4) 0.36(2) Uani 1 1 d R
OW3 O 0.5392(4) 0.8793(4) 0.1377(4) 0.282(12) Uani 1 1 d R
OW4 O 0.0192(4) 0.2938(4) 0.4159(4) 0.306(13) Uani 1 1 d R
OW5 O 0.6778(4) 0.6314(4) 0.4933(4) 0.289(12) Uani 1 1 d R
OW6 O 0.5378(4) 0.1744(4) 0.3536(4) 0.64(5) Uani 1 1 d R
OW7 O 0.2578(4) 0.6197(4) 0.3469(4) 0.82(8) Uani 1 1 d R
OW8 O 0.7378(4) 0.2347(4) 0.1685(4) 0.45(2) Uiso 1 1 d R
OW9 O 0.3984(4) 0.2388(4) 0.4567(4) 0.59(4) Uani 1 1 d R
OW10 O 0.8587(4) 0.3178(4) 0.1384(4) 0.64(5) Uani 1 1 d R
OW11 O 0.4187(4) 0.5337(4) 0.2501(4) 0.64(4) Uiso 1 1 d R
OW12 O 0.2387(4) 0.4212(4) 0.3195(4) 0.51(3) Uiso 1 1 d R
OW13 O 0.0187(4) 0.6380(4) 0.4782(4) 0.64(4) Uiso 1 1 d R
OW14 O 0.9187(4) 0.6950(4) 0.2233(4) 0.61(4) Uiso 1 1 d R
OW15 O 0.1782(4) 0.1984(4) 0.3688(4) 0.43(2) Uiso 1 1 d R

loop_
_atom_site_aniso_label
_atom_site_aniso_U_11
_atom_site_aniso_U_22
_atom_site_aniso_U_33
_atom_site_aniso_U_23
_atom_site_aniso_U_13
_atom_site_aniso_U_12
NiA 0.0505(7) 0.0537(9) 0.1097(12) -0.0291(8) -0.0382(7) 0.0068(6)
N1A 0.116(8) 0.072(8) 0.109(10) -0.036(7) -0.058(7) 0.005(7)
N2A 0.067(6) 0.064(7) 0.143(10) -0.019(7) -0.042(6) -0.004(5)
N3A 0.072(6) 0.070(7) 0.171(12) -0.055(8) -0.071(7) 0.023(5)
N4A 0.060(5) 0.094(9) 0.120(9) -0.051(7) -0.042(5) 0.025(5)
N5A 0.076(6) 0.063(7) 0.114(8) -0.031(6) -0.061(6) 0.015(5)
C1A 0.063(8) 0.19(2) 0.149(17) -0.058(15) -0.033(9) 0.010(10)
C2A 0.109(12) 0.21(2) 0.130(16) -0.066(16) -0.032(11) -0.047(13)
C3A 0.127(11) 0.071(10) 0.122(13) -0.035(9) -0.067(10) 0.008(8)
C4A 0.140(11) 0.113(12) 0.074(9) -0.068(9) -0.051(8) 0.047(9)
C5A 0.100(9) 0.136(16) 0.069(9) -0.046(10) -0.024(7) 0.006(9)
C6A 0.101(10) 0.092(13) 0.164(16) -0.003(11) -0.059(11) -0.021(9)
C7A 0.053(6) 0.076(10) 0.167(15) -0.024(10) -0.019(7) -0.015(6)
C8A 0.087(9) 0.077(10) 0.24(2) -0.074(13) -0.105(13) 0.032(8)
C9A 0.100(10) 0.159(18) 0.151(15) -0.092(14) -0.061(10) -0.012(11)
C10A 0.095(9) 0.136(15) 0.108(11) -0.044(11) -0.062(8) -0.009(9)
C11A 0.088(8) 0.111(13) 0.091(10) -0.007(9) -0.045(7) -0.014(8)
C12A 0.053(6) 0.117(12) 0.130(12) -0.049(10) -0.033(7) -0.014(7)
C13A 0.063(6) 0.088(10) 0.109(10) -0.047(8) -0.042(6) -0.002(6)
NiB 0.0560(7) 0.0444(9) 0.1180(13) -0.0295(8) -0.0315(7) 0.0047(6)
N1B 0.074(7) 0.085(10) 0.156(14) -0.004(9) -0.001(8) -0.009(6)
N2B 0.064(5) 0.065(7) 0.116(9) -0.040(7) -0.020(5) -0.015(5)
N3B 0.087(7) 0.101(10) 0.108(9) -0.029(8) -0.050(6) 0.015(6)
N4B 0.057(5) 0.061(7) 0.134(10) -0.037(7) -0.037(5) 0.007(4)
N5B 0.099(8) 0.105(11) 0.142(12) -0.062(10) -0.044(8) 0.019(7)
C1B 0.28(3) 0.14(3) 0.23(4) 0.01(2) 0.02(3) -0.11(3)
C2B 0.20(2) 0.19(3) 0.18(3) 0.04(2) 0.11(2) -0.09(2)
C3B 0.19(2) 0.16(3) 0.26(4) -0.14(3) 0.10(2) -0.06(2)
C4B 0.106(11) 0.133(18) 0.132(16) -0.039(14) -0.008(10) 0.011(11)
C5B 0.061(7) 0.078(11) 0.161(16) -0.033(12) -0.027(8) -0.002(6)
C6B 0.081(8) 0.089(12) 0.169(17) -0.066(12) -0.055(9) 0.005(7)
C7B 0.127(11) 0.110(14) 0.106(12) -0.045(11) -0.066(10) 0.010(10)
C8B 0.105(11) 0.084(13) 0.135(15) 0.021(11) -0.008(9) -0.016(9)
C9B 0.041(6) 0.115(14) 0.19(2) 0.037(13) -0.020(8) -0.032(7)
C10B 0.092(9) 0.075(11) 0.151(16) -0.051(11) -0.041(10) -0.001(8)
C11B 0.055(7) 0.105(13) 0.21(2) -0.089(14) -0.027(9) -0.013(7)
C12B 0.098(10) 0.21(2) 0.137(15) -0.118(17) -0.055(10) 0.020(12)
C13B 0.106(12) 0.109(16) 0.152(17) 0.027(13) -0.011(10) 0.005(11)
NiC 0.0495(7) 0.0614(10) 0.1108(13) -0.0394(9) -0.0319(7) 0.0012(6)
N1C 0.088(6) 0.061(7) 0.107(9) -0.036(7) -0.048(6) 0.009(5)
N2C 0.046(4) 0.087(7) 0.101(7) -0.049(6) -0.029(4) -0.003(4)
N3C 0.075(6) 0.062(7) 0.137(9) -0.052(7) -0.058(6) 0.006(5)
N4C 0.066(5) 0.068(7) 0.119(9) -0.041(7) -0.036(6) 0.003(5)
N5C 0.050(4) 0.060(7) 0.142(10) -0.050(7) -0.010(5) -0.006(4)
C1C 0.119(12) 0.24(3) 0.074(11) -0.049(13) -0.045(9) -0.003(14)
C2C 0.106(11) 0.18(2) 0.080(11) -0.038(12) -0.015(8) -0.038(11)
C3C 0.129(12) 0.070(10) 0.169(17) -0.063(11) -0.087(12) 0.026(9)
C4C 0.144(12) 0.114(14) 0.074(10) -0.051(9) -0.051(8) 0.001(10)
C5C 0.063(6) 0.104(11) 0.115(11) -0.058(9) -0.048(7) 0.017(6)
C6C 0.053(6) 0.130(13) 0.127(11) -0.084(10) -0.029(6) 0.023(7)
C7C 0.075(7) 0.100(11) 0.083(9) -0.026(8) -0.007(6) -0.028(7)
C8C 0.108(10) 0.132(15) 0.091(10) -0.057(10) -0.008(8) -0.041(10)
C9C 0.088(10) 0.116(15) 0.170(17) -0.013(13) -0.071(11) -0.014(10)
C10C 0.074(7) 0.055(8) 0.186(16) -0.036(10) -0.067(10) 0.018(6)
C11C 0.070(7) 0.091(11) 0.175(16) -0.063(11) -0.047(9) 0.010(7)
C12C 0.067(7) 0.142(16) 0.113(12) -0.054(11) -0.010(7) -0.002(8)
C13C 0.089(8) 0.083(10) 0.084(9) -0.035(8) -0.035(7) 0.014(7)
O1 0.049(4) 0.049(5) 0.136(7) -0.035(5) -0.042(4) 0.002(3)
O2 0.090(6) 0.080(8) 0.362(19) -0.054(10) -0.133(10) 0.005(5)
O3 0.057(4) 0.049(5) 0.150(8) -0.035(5) -0.045(4) 0.005(3)
O4 0.072(5) 0.068(6) 0.216(11) -0.062(7) -0.085(6) 0.016(4)
O5 0.051(4) 0.045(5) 0.115(6) -0.024(4) -0.023(4) 0.000(3)
O6 0.059(4) 0.068(6) 0.181(10) -0.042(6) -0.037(5) 0.011(4)
O7 0.064(4) 0.058(5) 0.124(7) -0.035(5) -0.048(4) 0.014(4)
O8 0.115(8) 0.092(8) 0.46(3) -0.146(12) -0.166(12) 0.038(6)
O9 0.056(4) 0.052(5) 0.189(10) -0.048(6) -0.048(5) 0.005(4)
O10 0.097(6) 0.053(6) 0.237(13) -0.063(7) -0.079(7) 0.008(5)
O11 0.063(4) 0.069(6) 0.146(8) -0.051(6) -0.050(5) 0.007(4)
O12 0.068(5) 0.070(6) 0.218(11) -0.056(7) -0.071(6) 0.009(4)
C1 0.035(5) 0.083(10) 0.102(9) -0.025(7) -0.032(5) -0.003(5)
C2 0.063(6) 0.042(7) 0.123(11) -0.023(7) -0.041(6) 0.018(5)
C3 0.031(4) 0.065(8) 0.136(11) -0.062(8) -0.020(5) 0.015(4)
C4 0.060(5) 0.050(7) 0.090(8) -0.030(6) -0.040(5) 0.021(5)
C5 0.069(6) 0.041(6) 0.088(8) -0.028(6) -0.040(5) 0.000(5)
C6 0.059(5) 0.052(7) 0.074(7) -0.020(6) -0.037(5) 0.006(5)
C7 0.032(4) 0.050(7) 0.106(8) -0.027(6) -0.018(4) -0.002(4)
C8 0.054(5) 0.053(7) 0.094(8) -0.025(6) -0.022(5) 0.008(5)
C9 0.064(6) 0.047(7) 0.101(9) -0.022(6) -0.039(6) 0.001(5)
C10 0.057(6) 0.075(10) 0.138(12) -0.057(9) -0.042(6) 0.015(6)
C11 0.056(6) 0.034(6) 0.160(13) -0.037(7) -0.030(6) 0.003(5)
C12 0.065(6) 0.048(7) 0.113(10) -0.045(7) -0.035(6) 0.008(5)
C13 0.047(5) 0.034(6) 0.132(10) -0.053(6) -0.024(5) 0.007(4)
C14 0.048(5) 0.058(7) 0.079(7) -0.014(6) -0.036(5) 0.003(4)
C15 0.039(4) 0.062(8) 0.089(8) -0.025(6) -0.026(4) -0.002(4)
C16 0.067(6) 0.041(6) 0.107(9) -0.032(6) -0.043(6) 0.013(5)
C17 0.050(5) 0.047(7) 0.137(11) -0.039(7) -0.044(6) 0.009(5)
C18 0.058(5) 0.063(8) 0.102(9) -0.049(7) -0.035(5) 0.004(5)
OW1 0.44(3) 0.23(2) 0.27(3) -0.13(2) 0.19(3) -0.11(3)
OW2 0.29(2) 0.45(5) 0.165(19) 0.07(2) -0.054(16) 0.03(3)
OW3 0.33(2) 0.37(3) 0.178(18) -0.15(2) -0.090(16) 0.03(2)
OW4 0.33(3) 0.34(4) 0.30(3) -0.07(2) -0.11(2) -0.13(3)
OW5 0.37(3) 0.22(3) 0.32(3) 0.01(2) -0.21(2) -0.11(2)
OW6 0.25(3) 0.65(9) 1.20(14) -0.69(10) -0.20(5) 0.19(4)
OW7 0.20(2) 0.41(6) 2.0(2) -0.70(10) -0.21(5) -0.01(3)
OW9 0.34(4) 0.51(7) 0.87(10) -0.23(6) 0.09(4) -0.32(5)
OW10 0.38(5) 0.45(7) 0.83(11) -0.29(7) 0.11(5) 0.11(5)

loop_
_atom_type_symbol
_atom_type_description
_atom_type_scat_dispersion_real
_atom_type_scat_dispersion_imag
_atom_type_scat_source
C C 0.0033 0.0016 'International Tables Vol C Tables 4.2.6.8 and 6.1.1.4'
H H 0.0000 0.0000 'International Tables Vol C Tables 4.2.6.8 and 6.1.1.4'
N N 0.0061 0.0033 'International Tables Vol C Tables 4.2.6.8 and 6.1.1.4'
O O 0.0106 0.0060 'International Tables Vol C Tables 4.2.6.8 and 6.1.1.4'
Ni Ni 0.3393 1.1124 'International Tables Vol C Tables 4.2.6.8 and 6.1.1.4'

loop_
_geom_angle_atom_site_label_1
_geom_angle_atom_site_label_2
_geom_angle_atom_site_label_3
_geom_angle
_geom_angle_site_symmetry_1
_geom_angle_site_symmetry_3
N2A NiA N3A 85.1(5) . .
N2A NiA N5A 93.0(4) . .
N3A NiA N5A 177.9(5) . .
N2A NiA N4A 177.6(4) . .
N3A NiA N4A 95.6(5) . .
N5A NiA N4A 86.1(4) . .
N2A NiA O3 89.9(4) . .
N3A NiA O3 87.7(3) . .
N5A NiA O3 93.4(3) . .
N4A NiA O3 92.5(4) . .
N2A NiA O7 90.3(4) . .
N3A NiA O7 92.2(3) . .
N5A NiA O7 86.7(3) . .
N4A NiA O7 87.4(3) . .
O3 NiA O7 179.9(3) . .
C13A N1A C4A 114.7(12) . .
C13A N1A C5A 113.6(11) . .
C4A N1A C5A 119.0(13) . .
C5A N2A C6A 112.9(12) . .
C5A N2A NiA 114.4(8) . .
C6A N2A NiA 107.5(10) . .
C7A N3A C8A 111.0(11) . .
C7A N3A NiA 107.5(8) . .
C8A N3A NiA 117.0(9) . .
C10A N4A C11A 115.4(11) . .
C10A N4A NiA 113.3(8) . .
C11A N4A NiA 107.5(8) . .
C13A N5A C12A 110.7(9) . .
C13A N5A NiA 115.8(8) . .
C12A N5A NiA 106.1(7) . .
C1C C1A C3A 122.7(16) 2_665 .
C3A C2A C2C 124.9(16) . 2_665
C2A C3A C1A 114.8(16) . .
C2A C3A C4A 121.3(16) . .
C1A C3A C4A 124.0(15) . .
N1A C4A C3A 109.5(12) . .
N1A C5A N2A 114.0(13) . .
N2A C6A C7A 106.9(12) . .
N3A C7A C6A 106.3(10) . .
N3A C8A C9A 110.1(11) . .
C10A C9A C8A 118.1(14) . .
C9A C10A N4A 113.4(14) . .
N4A C11A C12A 106.9(11) . .
N5A C12A C11A 108.7(9) . .
N5A C13A N1A 114.8(9) . .
N4B NiB N3B 92.7(5) . .
N4B NiB N5B 87.7(5) . .
N3B NiB N5B 179.1(5) . .
N4B NiB N2B 177.3(5) . .
N3B NiB N2B 84.8(5) . .
N5B NiB N2B 94.9(5) . .
N4B NiB O9 88.7(4) . .
N3B NiB O9 93.9(5) . .
N5B NiB O9 86.9(5) . .
N2B NiB O9 92.3(4) . .
N4B NiB O5 91.3(3) . .
N3B NiB O5 88.9(4) . .
N5B NiB O5 90.3(4) . .
N2B NiB O5 87.8(3) . .
O9 NiB O5 177.2(4) . .
C13B N1B C5B 116.0(13) . .
C13B N1B C4B 115.0(18) . .
C5B N1B C4B 115.1(15) . .
C6B N2B C5B 111.9(13) . .
C6B N2B NiB 104.8(8) . .
C5B N2B NiB 112.3(8) . .
C8B N3B C7B 117.4(13) . .
C8B N3B NiB 114.2(11) . .
C7B N3B NiB 105.3(9) . .
C10B N4B C11B 109.8(13) . .
C10B N4B NiB 118.3(9) . .
C11B N4B NiB 106.7(7) . .
C13B N5B C12B 117.9(15) . .
C13B N5B NiB 113.4(12) . .
C12B N5B NiB 103.6(9) . .
C3B C1B C2B 127(3) . 2_765
C3B C2B C1B 123(3) . 2_765
C2B C3B C1B 110(4) . .
C2B C3B C4B 112(4) . .
C1B C3B C4B 138(3) . .
C3B C4B N1B 109(2) . .
N2B C5B N1B 114.6(13) . .
N2B C6B C7B 110.4(12) . .
C6B C7B N3B 107.4(12) . .
C9B C8B N3B 112.8(14) . .
C8B C9B C10B 116.8(14) . .
N4B C10B C9B 109.3(13) . .
N4B C11B C12B 111.4(12) . .
C11B C12B N5B 112.0(14) . .
N1B C13B N5B 113.4(14) . .
N3C NiC N2C 87.0(4) . .
N3C NiC N5C 177.0(4) . .
N2C NiC N5C 93.9(4) . .
N3C NiC N4C 93.3(4) . .
N2C NiC N4C 177.6(4) . .
N5C NiC N4C 85.7(4) . .
N3C NiC O1 87.6(3) . .
N2C NiC O1 86.3(3) . .
N5C NiC O1 89.6(3) . .
N4C NiC O1 91.4(3) . .
N3C NiC O11 93.0(4) . .
N2C NiC O11 93.5(3) . .
N5C NiC O11 89.7(4) . .
N4C NiC O11 88.8(3) . .
O1 NiC O11 179.3(4) . .
C5C N1C C4C 113.0(11) . .
C5C N1C C13C 117.6(12) . .
C4C N1C C13C 118.8(12) . .
C5C N2C C6C 115.0(8) . .
C5C N2C NiC 115.1(7) . .
C6C N2C NiC 105.4(7) . .
C8C N3C C7C 111.4(11) . .
C8C N3C NiC 116.7(8) . .
C7C N3C NiC 104.9(8) . .
C10C N4C C11C 111.3(11) . .
C10C N4C NiC 115.6(8) . .
C11C N4C NiC 105.0(8) . .
C13C N5C C12C 115.0(10) . .
C13C N5C NiC 113.0(7) . .
C12C N5C NiC 106.2(9) . .
C1A C1C C3C 119.7(17) 2_665 .
C3C C2C C2A 118.0(16) . 2_665
C2C C3C C1C 119.7(18) . .
C2C C3C C4C 125.4(15) . .
C1C C3C C4C 114.6(16) . .
N1C C4C C3C 115.3(12) . .
N1C C5C N2C 117.4(9) . .
C7C C6C N2C 106.3(8) . .
N3C C7C C6C 109.6(10) . .
N3C C8C C9C 109.5(11) . .
C10C C9C C8C 113.1(13) . .
N4C C10C C9C 108.7(11) . .
C12C C11C N4C 109.9(10) . .
C11C C12C N5C 109.3(12) . .
N1C C13C N5C 112.4(10) . .
C1 O1 NiC 134.0(6) . .
C2 O3 NiA 131.7(6) . .
C3 O5 NiB 134.1(7) . .
C10 O7 NiA 131.7(7) . .
C11 O9 NiB 136.6(7) . .
C12 O11 NiC 130.2(7) . .
O1 C1 O2 122.3(10) . .
O1 C1 C4 121.3(9) . 1_545
O2 C1 C4 115.4(11) . 1_545
O4 C2 O3 125.0(9) . .
O4 C2 C6 118.7(10) . .
O3 C2 C6 116.2(10) . .
O6 C3 O5 125.3(10) . .
O6 C3 C8 116.6(8) . .
O5 C3 C8 117.8(9) . .
C9 C4 C5 118.6(9) . .
C9 C4 C1 119.7(9) . 1_565
C5 C4 C1 121.6(10) . 1_565
C6 C5 C4 121.4(10) . .
C5 C6 C7 119.8(9) . .
C5 C6 C2 122.9(10) . .
C7 C6 C2 117.3(9) . .
C8 C7 C6 123.2(9) . .
C7 C8 C9 117.0(10) . .
C7 C8 C3 124.4(9) . .
C9 C8 C3 118.5(9) . .
C4 C9 C8 119.9(9) . .
O8 C10 O7 121.0(10) . .
O8 C10 C17 120.8(12) . 1_465
O7 C10 C17 118.1(10) . 1_465
O9 C11 O10 122.6(10) . .
O9 C11 C13 118.8(9) . .
O10 C11 C13 118.5(9) . .
O11 C12 O12 127.6(10) . .
O11 C12 C15 116.1(9) . .
O12 C12 C15 116.2(10) . .
C14 C13 C18 117.4(8) . .
C14 C13 C11 122.2(9) . .
C18 C13 C11 120.4(8) . .
C13 C14 C15 123.4(9) . .
C14 C15 C16 118.4(8) . .
C14 C15 C12 120.7(8) . .
C16 C15 C12 120.8(10) . .
C15 C16 C17 120.9(10) . .
C16 C17 C18 117.5(8) . .
C16 C17 C10 122.4(10) . 1_645
C18 C17 C10 119.6(9) . 1_645
C17 C18 C13 122.0(7) . .

loop_
_geom_bond_atom_site_label_1
_geom_bond_atom_site_label_2
_geom_bond_distance
_geom_bond_site_symmetry_2
NiA N2A 2.024(12) .
NiA N3A 2.029(10) .
NiA N5A 2.035(10) .
NiA N4A 2.049(11) .
NiA O3 2.134(7) .
NiA O7 2.186(7) .
N1A C13A 1.443(16) .
N1A C4A 1.453(16) .
N1A C5A 1.460(19) .
N2A C5A 1.478(16) .
N2A C6A 1.490(18) .
N3A C7A 1.474(17) .
N3A C8A 1.496(18) .
N4A C10A 1.501(15) .
N4A C11A 1.505(18) .
N5A C13A 1.432(15) .
N5A C12A 1.515(16) .
C1A C1C 1.34(2) 2_665
C1A C3A 1.47(2) .
C2A C3A 1.35(2) .
C2A C2C 1.43(2) 2_665
C3A C4A 1.516(19) .
C6A C7A 1.54(2) .
C8A C9A 1.54(2) .
C9A C10A 1.44(2) .
C11A C12A 1.527(18) .
NiB N4B 2.028(9) .
NiB N3B 2.037(12) .
NiB N5B 2.063(14) .
NiB N2B 2.079(8) .
NiB O9 2.120(8) .
NiB O5 2.140(7) .
N1B C13B 1.44(2) .
N1B C5B 1.47(2) .
N1B C4B 1.53(2) .
N2B C6B 1.392(18) .
N2B C5B 1.462(19) .
N3B C8B 1.489(19) .
N3B C7B 1.510(17) .
N4B C10B 1.398(19) .
N4B C11B 1.45(2) .
N5B C13B 1.50(2) .
N5B C12B 1.511(17) .
C1B C3B 1.32(4) .
C1B C2B 1.38(5) 2_765
C2B C3B 1.27(4) .
C2B C1B 1.38(5) 2_765
C3B C4B 1.44(4) .
C6B C7B 1.48(2) .
C8B C9B 1.44(2) .
C9B C10B 1.51(2) .
C11B C12B 1.49(3) .
NiC N3C 2.036(11) .
NiC N2C 2.045(9) .
NiC N5C 2.045(11) .
NiC N4C 2.071(10) .
NiC O1 2.164(7) .
NiC O11 2.177(8) .
N1C C5C 1.370(15) .
N1C C4C 1.430(19) .
N1C C13C 1.435(15) .
N2C C5C 1.477(14) .
N2C C6C 1.537(15) .
N3C C8C 1.392(17) .
N3C C7C 1.495(15) .
N4C C10C 1.427(17) .
N4C C11C 1.491(18) .
N5C C13C 1.517(15) .
N5C C12C 1.517(17) .
C1C C1A 1.34(2) 2_665
C1C C3C 1.44(2) .
C2C C3C 1.38(2) .
C2C C2A 1.43(2) 2_665
C3C C4C 1.47(2) .
C6C C7C 1.501(18) .
C8C C9C 1.61(2) .
C9C C10C 1.54(2) .
C11C C12C 1.46(2) .
O1 C1 1.226(14) .
O2 C1 1.287(14) .
O3 C2 1.276(13) .
O4 C2 1.244(14) .
O5 C3 1.247(10) .
O6 C3 1.238(12) .
O7 C10 1.263(14) .
O8 C10 1.227(14) .
O9 C11 1.234(12) .
O10 C11 1.241(13) .
O11 C12 1.223(13) .
O12 C12 1.261(13) .
C1 C4 1.457(14) 1_545
C2 C6 1.526(13) .
C3 C8 1.497(15) .
C4 C9 1.370(15) .
C4 C5 1.418(13) .
C4 C1 1.457(14) 1_565
C5 C6 1.348(13) .
C6 C7 1.362(14) .
C7 C8 1.359(13) .
C8 C9 1.463(15) .
C10 C17 1.491(14) 1_465
C11 C13 1.483(14) .
C12 C15 1.539(13) .
C13 C14 1.343(13) .
C13 C18 1.393(11) .
C14 C15 1.374(15) .
C15 C16 1.383(13) .
C16 C17 1.388(14) .
C17 C18 1.390(13) .
C17 C10 1.491(14) 1_645
